data_1010872
loop_
_publ_author_name
'Eitel, W'
'Skaliks, W'

_publ_section_title
;
Ueber einige Doppelcarbonate der Alkalien und Erdalkalien
;
_journal_coden_ASTM ZAACAB
_journal_name_full
;
Zeitschrift fuer Anorganische und Allgemeine Chemie
;
_journal_page_first 263
_journal_page_last 286
_journal_paper_doi 10.1002/zaac.19291830119
_journal_volume 183
_journal_year 1929
_chemical_formula_structural 'Na Li (C O3)'
_chemical_formula_sum 'C Li Na O3'
_chemical_name_systematic 'Sodium lithium carbonate'
_space_group_IT_number 187
_symmetry_cell_setting hexagonal
_symmetry_Int_Tables_number 187
_symmetry_space_group_name_Hall 'P -6 2'
_symmetry_space_group_name_H-M 'P -6 m 2'
_cell_angle_alpha 90
_cell_angle_beta 90
_cell_angle_gamma 120
_cell_formula_units_Z 3
_cell_length_a 8.22
_cell_length_b 8.22
_cell_length_c 3.27
_cell_volume 191.3
_cod_depositor_comments
;
 Correcting the summary chemical formula by changing it from 'Li Na O3'
 to 'C Li Na O3'.

 Antanas Vaitkus,
 2018-07-07
;
_cod_database_code 1010872

loop_
_symmetry_equiv_pos_as_xyz
x,y,z
-y,x-y,z
y-x,-x,z
x,y,-z
-y,x-y,-z
y-x,-x,-z
-y,-x,z
y-x,y,z
x,x-y,z
-y,-x,-z
y-x,y,-z
x,x-y,-z

loop_
_atom_site_label
_atom_site_type_symbol
_atom_site_symmetry_multiplicity
_atom_site_Wyckoff_symbol
_atom_site_fract_x
_atom_site_fract_y
_atom_site_fract_z
_atom_site_occupancy
_atom_site_attached_hydrogens
_atom_site_calc_flag
C1 C4+ 1 a 0. 0. 0. 1. 0 d
C2 C4+ 1 d 0.3333 0.6667 0.5 1. 0 d
C3 C4+ 1 f 0.6667 0.3333 0.5 1. 0 d
Na1 Na1+ 1 b 0. 0. 0.5 1. 0 d
Na2 Na1+ 1 c 0.3333 0.6667 0. 1. 0 d
Na3 Na1+ 1 e 0.6667 0.3333 0. 1. 0 d
Li1 Li1+ 3 k 0.5 0. 0.5 1. 0 d
O1 O2- 3 j -0.125 0.125 0. 1. 0 d
O2 O2- 3 j 0.5417 -0.5417 0. 1. 0 d
O3 O2- 3 j 0.2083 -0.2083 0. 1. 0 d

loop_
_atom_type_symbol
_atom_type_oxidation_number
C4+ 4.000
Na1+ 1.000
Li1+ 1.000
O2- -2.000
